data_7016088
loop_
_publ_author_name
'Tomson, Neil C.'
'Arnold, John'
'Bergman, Robert G.'

_publ_section_title
;
 Synthesis and reactivity of cationic niobium and tantalum methyl
 complexes supported by imido and \b-diketiminato ligands.
;
_journal_issue 30
_journal_name_full 'Dalton transactions (Cambridge, England : 2003)'
_journal_page_first 7718
_journal_page_last 7729
_journal_paper_doi 10.1039/c1dt10202h
_journal_volume 40
_journal_year 2011
_chemical_formula_moiety C41H62Cl2N4Ta
_chemical_formula_sum 'C41 H62 Cl2 N4 Ta'
_chemical_formula_weight 862.80
_chemical_name_systematic
;
?
;
_space_group_IT_number 2
_symmetry_cell_setting triclinic
_symmetry_space_group_name_Hall '-P 1'
_symmetry_space_group_name_H-M 'P -1'
_atom_sites_solution_hydrogens geom
_atom_sites_solution_primary direct
_atom_sites_solution_secondary difmap
_audit_creation_method SHELXL-97
_cell_angle_alpha 84.9620(10)
_cell_angle_beta 76.5520(10)
_cell_angle_gamma 74.7490(10)
_cell_formula_units_Z 2
_cell_length_a 10.4181(10)
_cell_length_b 12.5964(12)
_cell_length_c 16.7145(16)
_cell_measurement_reflns_used 7696
_cell_measurement_temperature 134(2)
_cell_measurement_theta_max 52.715
_cell_measurement_theta_min 6.770
_cell_volume 2057.4(3)
_computing_cell_refinement 'Bruker SAINT v7.07'
_computing_data_collection 'Bruker SMART v5.054d'
_computing_data_reduction 'Bruker SAINT v7.07'
_computing_molecular_graphics 'Bruker-AXS XP v.6'
_computing_publication_material 'Bruker-AXS XP v.6'
_computing_structure_refinement 'SHELXL-97 (Sheldrick, 1997)'
_computing_structure_solution 'SHELXS-97 (Sheldrick, 1990)'
_diffrn_ambient_temperature 134(2)
_diffrn_measured_fraction_theta_full 0.888
_diffrn_measured_fraction_theta_max 0.888
_diffrn_measurement_device_type 'SMART 1000'
_diffrn_measurement_method '\w scans'
_diffrn_radiation_monochromator graphite
_diffrn_radiation_source 'fine-focus sealed tube'
_diffrn_radiation_type MoK\a
_diffrn_radiation_wavelength 0.71073
_diffrn_reflns_av_R_equivalents 0.0128
_diffrn_reflns_av_sigmaI/netI 0.0247
_diffrn_reflns_limit_h_max 12
_diffrn_reflns_limit_h_min -12
_diffrn_reflns_limit_k_max 14
_diffrn_reflns_limit_k_min -15
_diffrn_reflns_limit_l_max 20
_diffrn_reflns_limit_l_min -16
_diffrn_reflns_number 11261
_diffrn_reflns_theta_full 26.37
_diffrn_reflns_theta_max 26.37
_diffrn_reflns_theta_min 3.38
_diffrn_standards_decay_% 0
_diffrn_standards_interval_count 0
_diffrn_standards_interval_time 0
_diffrn_standards_number 0
_exptl_absorpt_coefficient_mu 2.833
_exptl_absorpt_correction_T_max 1
_exptl_absorpt_correction_T_min 0.840323
_exptl_absorpt_correction_type empirical
_exptl_absorpt_process_details 'Blessing, 1995'
_exptl_crystal_colour orange
_exptl_crystal_density_diffrn 1.393
_exptl_crystal_density_method 'not measured'
_exptl_crystal_description block
_exptl_crystal_F_000 886
_exptl_crystal_size_max 0.28
_exptl_crystal_size_mid 0.24
_exptl_crystal_size_min 0.21
_refine_diff_density_max 2.594
_refine_diff_density_min -0.641
_refine_diff_density_rms 0.087
_refine_ls_extinction_method none
_refine_ls_goodness_of_fit_ref 1.267
_refine_ls_hydrogen_treatment constr
_refine_ls_matrix_type full
_refine_ls_number_parameters 433
_refine_ls_number_reflns 7455
_refine_ls_number_restraints 0
_refine_ls_restrained_S_all 1.267
_refine_ls_R_factor_all 0.0286
_refine_ls_R_factor_gt 0.0248
_refine_ls_shift/su_max 0.001
_refine_ls_shift/su_mean 0.000
_refine_ls_structure_factor_coef Fsqd
_refine_ls_weighting_details 'calc w=1/[\s^2^(Fo^2^)+(0.0346P)^2^+0.0000P] where P=(Fo^2^+2Fc^2^)/3'
_refine_ls_weighting_scheme calc
_refine_ls_wR_factor_gt 0.0619
_refine_ls_wR_factor_ref 0.0629
_reflns_number_gt 6827
_reflns_number_total 7455
_reflns_threshold_expression >2sigma(I)
_cod_data_source_file c1dt10202h.txt
_cod_data_source_block n5c145txs
_cod_database_code 7016088

loop_
_symmetry_equiv_pos_as_xyz
'x, y, z'
'-x, -y, -z'

loop_
_atom_site_label
_atom_site_type_symbol
_atom_site_fract_x
_atom_site_fract_y
_atom_site_fract_z
_atom_site_U_iso_or_equiv
_atom_site_adp_type
_atom_site_occupancy
_atom_site_symmetry_multiplicity
_atom_site_calc_flag
_atom_site_refinement_flags
_atom_site_disorder_assembly
_atom_site_disorder_group
Ta1 Ta 0.110899(12) 0.826378(9) 0.244403(7) 0.01803(5) Uani 1 1 d . . .
Cl1 Cl 0.24304(7) 0.85861(6) 0.33653(4) 0.02329(16) Uani 1 1 d . . .
Cl2 Cl -0.05556(8) 0.85793(6) 0.16129(5) 0.02464(16) Uani 1 1 d . . .
N1 N 0.0724(2) 0.7124(2) 0.30785(14) 0.0201(5) Uani 1 1 d . . .
N2 N 0.2687(2) 0.74092(19) 0.15157(14) 0.0180(5) Uani 1 1 d . . .
N3 N 0.1666(2) 0.98582(19) 0.17102(14) 0.0185(5) Uani 1 1 d . . .
N4 N -0.0653(2) 0.9399(2) 0.33763(15) 0.0208(5) Uani 1 1 d . . .
C1 C 0.0479(3) 0.6348(3) 0.37640(19) 0.0251(7) Uani 1 1 d . . .
C2 C 0.0491(4) 0.6870(3) 0.4561(2) 0.0410(9) Uani 1 1 d . . .
H2A H 0.1372 0.7040 0.4510 0.062 Uiso 1 1 calc R . .
H2B H 0.0348 0.6352 0.5027 0.062 Uiso 1 1 calc R . .
H2C H -0.0240 0.7548 0.4654 0.062 Uiso 1 1 calc R . .
C3 C -0.0899(4) 0.6089(3) 0.3833(2) 0.0392(9) Uani 1 1 d . . .
H3A H -0.1627 0.6769 0.3929 0.059 Uiso 1 1 calc R . .
H3B H -0.1048 0.5565 0.4293 0.059 Uiso 1 1 calc R . .
H3C H -0.0903 0.5767 0.3321 0.059 Uiso 1 1 calc R . .
C4 C 0.1625(3) 0.5290(3) 0.3627(2) 0.0302(7) Uani 1 1 d . . .
H4A H 0.2504 0.5464 0.3580 0.045 Uiso 1 1 calc R . .
H4B H 0.1628 0.4954 0.3120 0.045 Uiso 1 1 calc R . .
H4C H 0.1478 0.4775 0.4093 0.045 Uiso 1 1 calc R . .
C5 C 0.3346(3) 0.6258(2) 0.16731(18) 0.0206(6) Uani 1 1 d . . .
C6 C 0.2811(3) 0.5426(2) 0.14679(18) 0.0213(6) Uani 1 1 d . . .
C7 C 0.3441(3) 0.4332(3) 0.1645(2) 0.0299(7) Uani 1 1 d . . .
H7A H 0.3089 0.3757 0.1523 0.036 Uiso 1 1 calc R . .
C8 C 0.4567(3) 0.4076(3) 0.1994(2) 0.0327(8) Uani 1 1 d . . .
H8A H 0.4964 0.3331 0.2126 0.039 Uiso 1 1 calc R . .
C9 C 0.5113(3) 0.4898(3) 0.2151(2) 0.0329(8) Uani 1 1 d . . .
H9A H 0.5912 0.4707 0.2369 0.039 Uiso 1 1 calc R . .
C10 C 0.4520(3) 0.6015(3) 0.19973(18) 0.0234(7) Uani 1 1 d . . .
C11 C 0.1626(3) 0.5656(3) 0.1028(2) 0.0266(7) Uani 1 1 d . . .
H11A H 0.1443 0.6446 0.0837 0.032 Uiso 1 1 calc R . .
C12 C 0.0318(3) 0.5471(3) 0.1595(2) 0.0337(8) Uani 1 1 d . . .
H12A H 0.0085 0.5922 0.2082 0.051 Uiso 1 1 calc R . .
H12B H 0.0456 0.4693 0.1766 0.051 Uiso 1 1 calc R . .
H12C H -0.0427 0.5680 0.1301 0.051 Uiso 1 1 calc R . .
C13 C 0.1983(4) 0.4934(3) 0.0258(2) 0.0374(8) Uani 1 1 d . . .
H13A H 0.2817 0.5051 -0.0111 0.056 Uiso 1 1 calc R . .
H13B H 0.1232 0.5139 -0.0031 0.056 Uiso 1 1 calc R . .
H13C H 0.2125 0.4156 0.0433 0.056 Uiso 1 1 calc R . .
C14 C 0.5190(3) 0.6891(3) 0.2151(2) 0.0311(8) Uani 1 1 d . . .
H14A H 0.4503 0.7616 0.2158 0.037 Uiso 1 1 calc R . .
C15 C 0.5604(4) 0.6732(3) 0.2975(2) 0.0474(10) Uani 1 1 d . . .
H15A H 0.4808 0.6701 0.3416 0.071 Uiso 1 1 calc R . .
H15B H 0.5960 0.7350 0.3061 0.071 Uiso 1 1 calc R . .
H15C H 0.6310 0.6043 0.2980 0.071 Uiso 1 1 calc R . .
C16 C 0.6425(4) 0.6961(4) 0.1453(3) 0.0529(11) Uani 1 1 d . . .
H16A H 0.6830 0.7533 0.1571 0.079 Uiso 1 1 calc R . .
H16B H 0.6128 0.7144 0.0932 0.079 Uiso 1 1 calc R . .
H16C H 0.7102 0.6250 0.1411 0.079 Uiso 1 1 calc R . .
C17 C 0.4009(3) 0.6990(3) 0.00853(19) 0.0283(7) Uani 1 1 d . . .
H17A H 0.4178 0.7376 -0.0449 0.042 Uiso 1 1 calc R . .
H17B H 0.3583 0.6398 0.0040 0.042 Uiso 1 1 calc R . .
H17C H 0.4876 0.6678 0.0253 0.042 Uiso 1 1 calc R . .
C18 C 0.3068(3) 0.7795(2) 0.07217(18) 0.0212(6) Uani 1 1 d . . .
C19 C 0.2682(3) 0.8865(3) 0.04502(18) 0.0239(7) Uani 1 1 d . . .
H19A H 0.2807 0.8965 -0.0130 0.029 Uiso 1 1 calc R . .
C20 C 0.2120(3) 0.9852(2) 0.09015(18) 0.0219(6) Uani 1 1 d . . .
C21 C 0.2126(4) 1.0895(3) 0.03761(19) 0.0293(7) Uani 1 1 d . . .
H21A H 0.1765 1.1536 0.0729 0.044 Uiso 1 1 calc R . .
H21B H 0.1556 1.0943 -0.0023 0.044 Uiso 1 1 calc R . .
H21C H 0.3062 1.0881 0.0083 0.044 Uiso 1 1 calc R . .
C22 C 0.1384(3) 1.0892(2) 0.21150(17) 0.0197(6) Uani 1 1 d . . .
C23 C 0.0112(3) 1.1658(2) 0.21902(19) 0.0245(7) Uani 1 1 d . . .
C24 C -0.0152(4) 1.2556(3) 0.2697(2) 0.0314(8) Uani 1 1 d . . .
H24A H -0.1015 1.3073 0.2772 0.038 Uiso 1 1 calc R . .
C25 C 0.0808(4) 1.2705(3) 0.3089(2) 0.0361(8) Uani 1 1 d . . .
H25A H 0.0590 1.3299 0.3451 0.043 Uiso 1 1 calc R . .
C26 C 0.2099(4) 1.1984(3) 0.2956(2) 0.0316(8) Uani 1 1 d . . .
H26A H 0.2775 1.2116 0.3203 0.038 Uiso 1 1 calc R . .
C27 C 0.2417(3) 1.1069(2) 0.24634(18) 0.0233(6) Uani 1 1 d . . .
C28 C -0.0938(3) 1.1604(3) 0.1709(2) 0.0326(8) Uani 1 1 d . . .
H28A H -0.0589 1.0915 0.1388 0.039 Uiso 1 1 calc R . .
C29 C -0.2327(4) 1.1583(3) 0.2253(3) 0.0446(10) Uani 1 1 d . . .
H29A H -0.2225 1.0953 0.2642 0.067 Uiso 1 1 calc R . .
H29B H -0.2944 1.1516 0.1908 0.067 Uiso 1 1 calc R . .
H29C H -0.2705 1.2266 0.2558 0.067 Uiso 1 1 calc R . .
C30 C -0.1121(4) 1.2593(3) 0.1093(2) 0.0420(9) Uani 1 1 d . . .
H30A H -0.0235 1.2611 0.0736 0.063 Uiso 1 1 calc R . .
H30B H -0.1498 1.3278 0.1396 0.063 Uiso 1 1 calc R . .
H30C H -0.1746 1.2519 0.0757 0.063 Uiso 1 1 calc R . .
C31 C 0.3872(3) 1.0357(3) 0.22550(19) 0.0282(7) Uani 1 1 d . . .
H31A H 0.3828 0.9605 0.2135 0.034 Uiso 1 1 calc R . .
C32 C 0.4642(4) 1.0234(3) 0.2942(2) 0.0395(9) Uani 1 1 d . . .
H32A H 0.4137 0.9931 0.3439 0.059 Uiso 1 1 calc R . .
H32B H 0.4737 1.0956 0.3057 0.059 Uiso 1 1 calc R . .
H32C H 0.5548 0.9735 0.2772 0.059 Uiso 1 1 calc R . .
C33 C 0.4692(4) 1.0811(3) 0.1472(2) 0.0370(8) Uani 1 1 d . . .
H33A H 0.5621 1.0337 0.1341 0.055 Uiso 1 1 calc R . .
H33B H 0.4728 1.1559 0.1565 0.055 Uiso 1 1 calc R . .
H33C H 0.4250 1.0825 0.1013 0.055 Uiso 1 1 calc R . .
C34 C -0.1871(3) 0.9132(3) 0.35761(19) 0.0255(7) Uani 1 1 d . . .
H34A H -0.2016 0.8602 0.3259 0.031 Uiso 1 1 calc R . .
C35 C -0.2910(3) 0.9599(3) 0.4220(2) 0.0327(8) Uani 1 1 d . . .
H35A H -0.3744 0.9382 0.4342 0.039 Uiso 1 1 calc R . .
C36 C -0.2733(4) 1.0381(3) 0.4687(2) 0.0363(8) Uani 1 1 d . . .
H36A H -0.3433 1.0707 0.5134 0.044 Uiso 1 1 calc R . .
C37 C -0.1496(4) 1.0676(3) 0.4482(2) 0.0336(8) Uani 1 1 d . . .
H37A H -0.1338 1.1218 0.4782 0.040 Uiso 1 1 calc R . .
C38 C -0.0502(3) 1.0166(3) 0.38326(19) 0.0269(7) Uani 1 1 d . . .
H38A H 0.0340 1.0371 0.3701 0.032 Uiso 1 1 calc R . .
C39 C 0.5400(4) 0.5344(3) 0.5131(2) 0.0405(9) Uani 1 1 d . . .
H39B H 0.6113 0.5470 0.4652 0.061 Uiso 1 1 calc R . .
H39C H 0.5864 0.4928 0.5558 0.061 Uiso 1 1 calc R . .
C40 C 0.4542(4) 0.6456(3) 0.5469(3) 0.0502(11) Uani 1 1 d . . .
H40A H 0.3840 0.6335 0.5955 0.060 Uiso 1 1 calc R . .
H40B H 0.4066 0.6872 0.5046 0.060 Uiso 1 1 calc R . .
C41 C 0.5393(5) 0.7140(3) 0.5713(3) 0.0544(11) Uani 1 1 d . . .
H41A H 0.4798 0.7843 0.5927 0.082 Uiso 1 1 calc R . .
H41B H 0.6076 0.7277 0.5231 0.082 Uiso 1 1 calc R . .
H41C H 0.5852 0.6739 0.6140 0.082 Uiso 1 1 calc R . .

loop_
_atom_site_aniso_label
_atom_site_aniso_U_11
_atom_site_aniso_U_22
_atom_site_aniso_U_33
_atom_site_aniso_U_23
_atom_site_aniso_U_13
_atom_site_aniso_U_12
Ta1 0.01825(7) 0.02037(8) 0.01568(7) 0.00017(5) -0.00313(5) -0.00589(5)
Cl1 0.0221(4) 0.0309(4) 0.0184(3) 0.0000(3) -0.0052(3) -0.0088(3)
Cl2 0.0248(4) 0.0262(4) 0.0258(4) 0.0011(3) -0.0107(3) -0.0073(3)
N1 0.0220(13) 0.0187(13) 0.0172(12) -0.0006(10) -0.0027(10) -0.0024(10)
N2 0.0199(13) 0.0174(12) 0.0159(12) -0.0014(10) -0.0015(10) -0.0050(10)
N3 0.0182(12) 0.0199(13) 0.0184(12) -0.0002(10) -0.0053(10) -0.0056(10)
N4 0.0210(13) 0.0199(13) 0.0212(13) 0.0026(10) -0.0047(10) -0.0053(10)
C1 0.0334(18) 0.0227(16) 0.0199(15) 0.0043(13) -0.0061(13) -0.0096(13)
C2 0.072(3) 0.032(2) 0.0208(17) 0.0037(15) -0.0061(17) -0.0212(18)
C3 0.035(2) 0.042(2) 0.040(2) 0.0137(17) -0.0037(16) -0.0170(16)
C4 0.0362(19) 0.0239(17) 0.0299(18) 0.0069(14) -0.0096(15) -0.0072(14)
C5 0.0203(15) 0.0201(15) 0.0172(14) -0.0013(12) -0.0011(12) 0.0001(12)
C6 0.0228(16) 0.0195(15) 0.0175(15) -0.0037(12) -0.0004(12) -0.0008(12)
C7 0.0352(19) 0.0247(17) 0.0277(17) -0.0002(14) -0.0049(14) -0.0057(14)
C8 0.0349(19) 0.0228(17) 0.0337(19) -0.0008(14) -0.0100(15) 0.0066(14)
C9 0.0257(18) 0.0334(19) 0.0360(19) -0.0028(15) -0.0132(15) 0.0049(14)
C10 0.0191(15) 0.0268(17) 0.0197(15) -0.0056(12) -0.0021(12) 0.0017(12)
C11 0.0300(18) 0.0218(16) 0.0298(17) -0.0019(13) -0.0101(14) -0.0061(13)
C12 0.0324(19) 0.0340(19) 0.037(2) -0.0032(15) -0.0070(15) -0.0123(15)
C13 0.044(2) 0.035(2) 0.034(2) -0.0068(16) -0.0128(17) -0.0059(16)
C14 0.0222(17) 0.0370(19) 0.0333(19) -0.0077(15) -0.0088(14) -0.0015(14)
C15 0.052(3) 0.046(2) 0.052(2) -0.0078(19) -0.031(2) -0.0055(19)
C16 0.035(2) 0.070(3) 0.059(3) -0.023(2) 0.0024(19) -0.025(2)
C17 0.0307(18) 0.0287(18) 0.0201(16) -0.0031(13) 0.0028(13) -0.0045(14)
C18 0.0227(16) 0.0225(16) 0.0194(15) -0.0017(12) -0.0036(12) -0.0080(12)
C19 0.0304(17) 0.0272(17) 0.0133(14) 0.0006(12) -0.0022(12) -0.0082(13)
C20 0.0235(16) 0.0216(15) 0.0224(16) 0.0026(12) -0.0069(12) -0.0084(12)
C21 0.041(2) 0.0236(17) 0.0214(16) 0.0051(13) -0.0044(14) -0.0089(14)
C22 0.0264(16) 0.0191(15) 0.0152(14) 0.0011(11) -0.0011(12) -0.0116(12)
C23 0.0278(17) 0.0193(15) 0.0261(16) 0.0016(13) -0.0031(13) -0.0082(12)
C24 0.0341(19) 0.0208(17) 0.0335(19) -0.0014(14) 0.0026(15) -0.0054(14)
C25 0.052(2) 0.0265(18) 0.0306(19) -0.0082(14) -0.0005(16) -0.0154(16)
C26 0.041(2) 0.038(2) 0.0245(17) -0.0025(14) -0.0070(15) -0.0245(16)
C27 0.0314(17) 0.0233(16) 0.0176(15) 0.0056(12) -0.0044(13) -0.0139(13)
C28 0.0300(18) 0.0224(17) 0.045(2) 0.0007(15) -0.0143(16) -0.0014(13)
C29 0.036(2) 0.033(2) 0.064(3) 0.0155(19) -0.0185(19) -0.0081(16)
C30 0.044(2) 0.034(2) 0.047(2) 0.0073(17) -0.0191(18) -0.0023(16)
C31 0.0267(17) 0.0347(18) 0.0273(17) 0.0035(14) -0.0077(14) -0.0148(14)
C32 0.034(2) 0.055(2) 0.039(2) 0.0057(18) -0.0151(16) -0.0220(17)
C33 0.0325(19) 0.045(2) 0.036(2) 0.0012(16) -0.0001(15) -0.0206(16)
C34 0.0236(16) 0.0249(16) 0.0266(16) 0.0026(13) -0.0067(13) -0.0036(13)
C35 0.0232(17) 0.040(2) 0.0305(18) 0.0023(15) -0.0001(14) -0.0057(14)
C36 0.033(2) 0.042(2) 0.0245(17) -0.0019(15) 0.0009(14) 0.0012(16)
C37 0.038(2) 0.0354(19) 0.0245(17) -0.0084(14) -0.0046(15) -0.0045(15)
C38 0.0287(17) 0.0277(17) 0.0237(16) 0.0019(13) -0.0082(13) -0.0049(13)
C39 0.041(2) 0.040(2) 0.042(2) 0.0003(17) -0.0160(18) -0.0085(17)
C40 0.054(3) 0.044(2) 0.056(3) -0.010(2) -0.022(2) -0.0070(19)
C41 0.069(3) 0.040(2) 0.058(3) -0.005(2) -0.024(2) -0.011(2)

loop_
_atom_type_symbol
_atom_type_description
_atom_type_scat_dispersion_real
_atom_type_scat_dispersion_imag
_atom_type_scat_source
C C 0.0033 0.0016 'International Tables Vol C Tables 4.2.6.8 and 6.1.1.4'
H H 0.0000 0.0000 'International Tables Vol C Tables 4.2.6.8 and 6.1.1.4'
N N 0.0061 0.0033 'International Tables Vol C Tables 4.2.6.8 and 6.1.1.4'
Cl Cl 0.1484 0.1585 'International Tables Vol C Tables 4.2.6.8 and 6.1.1.4'
Ta Ta -0.7052 6.5227 'International Tables Vol C Tables 4.2.6.8 and 6.1.1.4'

loop_
_geom_angle_atom_site_label_1
_geom_angle_atom_site_label_2
_geom_angle_atom_site_label_3
_geom_angle
_geom_angle_site_symmetry_1
_geom_angle_site_symmetry_3
_geom_angle_publ_flag
N1 Ta1 N2 99.51(10) . . ?
N1 Ta1 N4 87.02(10) . . ?
N2 Ta1 N4 173.32(8) . . ?
N1 Ta1 N3 174.34(9) . . ?
N2 Ta1 N3 83.59(9) . . ?
N4 Ta1 N3 90.03(8) . . ?
N1 Ta1 Cl2 101.07(8) . . ?
N2 Ta1 Cl2 93.26(7) . . ?
N4 Ta1 Cl2 84.02(6) . . ?
N3 Ta1 Cl2 83.40(6) . . ?
N1 Ta1 Cl1 90.32(8) . . ?
N2 Ta1 Cl1 100.04(7) . . ?
N4 Ta1 Cl1 81.23(6) . . ?
N3 Ta1 Cl1 84.46(6) . . ?
Cl2 Ta1 Cl1 160.85(3) . . ?
C1 N1 Ta1 164.9(2) . . ?
C18 N2 C5 115.0(2) . . ?
C18 N2 Ta1 125.73(19) . . ?
C5 N2 Ta1 118.81(18) . . ?
C20 N3 C22 117.6(2) . . ?
C20 N3 Ta1 120.6(2) . . ?
C22 N3 Ta1 121.51(17) . . ?
C38 N4 C34 116.5(3) . . ?
C38 N4 Ta1 125.5(2) . . ?
C34 N4 Ta1 117.0(2) . . ?
N1 C1 C3 110.3(3) . . ?
N1 C1 C4 109.2(3) . . ?
C3 C1 C4 110.0(3) . . ?
N1 C1 C2 108.4(3) . . ?
C3 C1 C2 109.9(3) . . ?
C4 C1 C2 108.9(3) . . ?
C1 C2 H2A 109.5 . . ?
C1 C2 H2B 109.5 . . ?
H2A C2 H2B 109.5 . . ?
C1 C2 H2C 109.5 . . ?
H2A C2 H2C 109.5 . . ?
H2B C2 H2C 109.5 . . ?
C1 C3 H3A 109.5 . . ?
C1 C3 H3B 109.5 . . ?
H3A C3 H3B 109.5 . . ?
C1 C3 H3C 109.5 . . ?
H3A C3 H3C 109.5 . . ?
H3B C3 H3C 109.5 . . ?
C1 C4 H4A 109.5 . . ?
C1 C4 H4B 109.5 . . ?
H4A C4 H4B 109.5 . . ?
C1 C4 H4C 109.5 . . ?
H4A C4 H4C 109.5 . . ?
H4B C4 H4C 109.5 . . ?
C10 C5 C6 122.0(3) . . ?
C10 C5 N2 118.9(3) . . ?
C6 C5 N2 119.1(3) . . ?
C7 C6 C5 117.9(3) . . ?
C7 C6 C11 118.7(3) . . ?
C5 C6 C11 123.4(3) . . ?
C8 C7 C6 121.1(3) . . ?
C8 C7 H7A 119.5 . . ?
C6 C7 H7A 119.5 . . ?
C9 C8 C7 120.1(3) . . ?
C9 C8 H8A 120.0 . . ?
C7 C8 H8A 120.0 . . ?
C8 C9 C10 121.7(3) . . ?
C8 C9 H9A 119.2 . . ?
C10 C9 H9A 119.2 . . ?
C5 C10 C9 117.2(3) . . ?
C5 C10 C14 123.0(3) . . ?
C9 C10 C14 119.8(3) . . ?
C12 C11 C6 112.3(3) . . ?
C12 C11 C13 108.9(3) . . ?
C6 C11 C13 111.6(3) . . ?
C12 C11 H11A 107.9 . . ?
C6 C11 H11A 107.9 . . ?
C13 C11 H11A 107.9 . . ?
C11 C12 H12A 109.5 . . ?
C11 C12 H12B 109.5 . . ?
H12A C12 H12B 109.5 . . ?
C11 C12 H12C 109.5 . . ?
H12A C12 H12C 109.5 . . ?
H12B C12 H12C 109.5 . . ?
C11 C13 H13A 109.5 . . ?
C11 C13 H13B 109.5 . . ?
H13A C13 H13B 109.5 . . ?
C11 C13 H13C 109.5 . . ?
H13A C13 H13C 109.5 . . ?
H13B C13 H13C 109.5 . . ?
C15 C14 C10 113.0(3) . . ?
C15 C14 C16 110.1(3) . . ?
C10 C14 C16 111.6(3) . . ?
C15 C14 H14A 107.3 . . ?
C10 C14 H14A 107.3 . . ?
C16 C14 H14A 107.3 . . ?
C14 C15 H15A 109.5 . . ?
C14 C15 H15B 109.5 . . ?
H15A C15 H15B 109.5 . . ?
C14 C15 H15C 109.5 . . ?
H15A C15 H15C 109.5 . . ?
H15B C15 H15C 109.5 . . ?
C14 C16 H16A 109.5 . . ?
C14 C16 H16B 109.5 . . ?
H16A C16 H16B 109.5 . . ?
C14 C16 H16C 109.5 . . ?
H16A C16 H16C 109.5 . . ?
H16B C16 H16C 109.5 . . ?
C18 C17 H17A 109.5 . . ?
C18 C17 H17B 109.5 . . ?
H17A C17 H17B 109.5 . . ?
C18 C17 H17C 109.5 . . ?
H17A C17 H17C 109.5 . . ?
H17B C17 H17C 109.5 . . ?
C19 C18 N2 125.3(3) . . ?
C19 C18 C17 116.0(3) . . ?
N2 C18 C17 118.6(3) . . ?
C18 C19 C20 130.2(3) . . ?
C18 C19 H19A 114.9 . . ?
C20 C19 H19A 114.9 . . ?
N3 C20 C19 123.1(3) . . ?
N3 C20 C21 122.9(3) . . ?
C19 C20 C21 114.0(3) . . ?
C20 C21 H21A 109.5 . . ?
C20 C21 H21B 109.5 . . ?
H21A C21 H21B 109.5 . . ?
C20 C21 H21C 109.5 . . ?
H21A C21 H21C 109.5 . . ?
H21B C21 H21C 109.5 . . ?
C23 C22 C27 121.6(3) . . ?
C23 C22 N3 121.3(3) . . ?
C27 C22 N3 117.0(3) . . ?
C24 C23 C22 117.6(3) . . ?
C24 C23 C28 118.8(3) . . ?
C22 C23 C28 123.4(3) . . ?
C25 C24 C23 121.6(3) . . ?
C25 C24 H24A 119.2 . . ?
C23 C24 H24A 119.2 . . ?
C24 C25 C26 119.9(3) . . ?
C24 C25 H25A 120.1 . . ?
C26 C25 H25A 120.1 . . ?
C25 C26 C27 121.0(3) . . ?
C25 C26 H26A 119.5 . . ?
C27 C26 H26A 119.5 . . ?
C26 C27 C22 117.9(3) . . ?
C26 C27 C31 120.1(3) . . ?
C22 C27 C31 121.8(3) . . ?
C23 C28 C29 113.5(3) . . ?
C23 C28 C30 110.3(3) . . ?
C29 C28 C30 108.8(3) . . ?
C23 C28 H28A 108.1 . . ?
C29 C28 H28A 108.1 . . ?
C30 C28 H28A 108.1 . . ?
C28 C29 H29A 109.5 . . ?
C28 C29 H29B 109.5 . . ?
H29A C29 H29B 109.5 . . ?
C28 C29 H29C 109.5 . . ?
H29A C29 H29C 109.5 . . ?
H29B C29 H29C 109.5 . . ?
C28 C30 H30A 109.5 . . ?
C28 C30 H30B 109.5 . . ?
H30A C30 H30B 109.5 . . ?
C28 C30 H30C 109.5 . . ?
H30A C30 H30C 109.5 . . ?
H30B C30 H30C 109.5 . . ?
C32 C31 C27 114.4(3) . . ?
C32 C31 C33 108.9(3) . . ?
C27 C31 C33 110.5(3) . . ?
C32 C31 H31A 107.6 . . ?
C27 C31 H31A 107.6 . . ?
C33 C31 H31A 107.6 . . ?
C31 C32 H32A 109.5 . . ?
C31 C32 H32B 109.5 . . ?
H32A C32 H32B 109.5 . . ?
C31 C32 H32C 109.5 . . ?
H32A C32 H32C 109.5 . . ?
H32B C32 H32C 109.5 . . ?
C31 C33 H33A 109.5 . . ?
C31 C33 H33B 109.5 . . ?
H33A C33 H33B 109.5 . . ?
C31 C33 H33C 109.5 . . ?
H33A C33 H33C 109.5 . . ?
H33B C33 H33C 109.5 . . ?
N4 C34 C35 122.9(3) . . ?
N4 C34 H34A 118.5 . . ?
C35 C34 H34A 118.5 . . ?
C36 C35 C34 119.8(3) . . ?
C36 C35 H35A 120.1 . . ?
C34 C35 H35A 120.1 . . ?
C35 C36 C37 118.0(3) . . ?
C35 C36 H36A 121.0 . . ?
C37 C36 H36A 121.0 . . ?
C38 C37 C36 118.8(3) . . ?
C38 C37 H37A 120.6 . . ?
C36 C37 H37A 120.6 . . ?
N4 C38 C37 124.0(3) . . ?
N4 C38 H38A 118.0 . . ?
C37 C38 H38A 118.0 . . ?
C39 C39 C40 114.1(4) 2_666 . ?
C39 C39 H39B 108.7 2_666 . ?
C40 C39 H39B 108.7 . . ?
C39 C39 H39C 108.7 2_666 . ?
C40 C39 H39C 108.7 . . ?
H39B C39 H39C 107.6 . . ?
C39 C40 C41 112.6(4) . . ?
C39 C40 H40A 109.1 . . ?
C41 C40 H40A 109.1 . . ?
C39 C40 H40B 109.1 . . ?
C41 C40 H40B 109.1 . . ?
H40A C40 H40B 107.8 . . ?
C40 C41 H41A 109.5 . . ?
C40 C41 H41B 109.5 . . ?
H41A C41 H41B 109.5 . . ?
C40 C41 H41C 109.5 . . ?
H41A C41 H41C 109.5 . . ?
H41B C41 H41C 109.5 . . ?

loop_
_geom_bond_atom_site_label_1
_geom_bond_atom_site_label_2
_geom_bond_distance
_geom_bond_site_symmetry_2
_geom_bond_publ_flag
Ta1 N1 1.784(2) . ?
Ta1 N2 2.108(2) . ?
Ta1 N4 2.350(2) . ?
Ta1 N3 2.392(2) . ?
Ta1 Cl2 2.3993(7) . ?
Ta1 Cl1 2.4128(7) . ?
N1 C1 1.460(4) . ?
N2 C18 1.378(4) . ?
N2 C5 1.462(4) . ?
N3 C20 1.324(4) . ?
N3 C22 1.449(4) . ?
N4 C38 1.345(4) . ?
N4 C34 1.357(4) . ?
C1 C3 1.531(5) . ?
C1 C4 1.531(4) . ?
C1 C2 1.540(4) . ?
C2 H2A 0.9800 . ?
C2 H2B 0.9800 . ?
C2 H2C 0.9800 . ?
C3 H3A 0.9800 . ?
C3 H3B 0.9800 . ?
C3 H3C 0.9800 . ?
C4 H4A 0.9800 . ?
C4 H4B 0.9800 . ?
C4 H4C 0.9800 . ?
C5 C10 1.402(4) . ?
C5 C6 1.408(4) . ?
C6 C7 1.400(4) . ?
C6 C11 1.532(4) . ?
C7 C8 1.380(5) . ?
C7 H7A 0.9500 . ?
C8 C9 1.376(5) . ?
C8 H8A 0.9500 . ?
C9 C10 1.406(4) . ?
C9 H9A 0.9500 . ?
C10 C14 1.520(5) . ?
C11 C12 1.529(5) . ?
C11 C13 1.557(4) . ?
C11 H11A 1.0000 . ?
C12 H12A 0.9800 . ?
C12 H12B 0.9800 . ?
C12 H12C 0.9800 . ?
C13 H13A 0.9800 . ?
C13 H13B 0.9800 . ?
C13 H13C 0.9800 . ?
C14 C15 1.519(5) . ?
C14 C16 1.539(5) . ?
C14 H14A 1.0000 . ?
C15 H15A 0.9800 . ?
C15 H15B 0.9800 . ?
C15 H15C 0.9800 . ?
C16 H16A 0.9800 . ?
C16 H16B 0.9800 . ?
C16 H16C 0.9800 . ?
C17 C18 1.517(4) . ?
C17 H17A 0.9800 . ?
C17 H17B 0.9800 . ?
C17 H17C 0.9800 . ?
C18 C19 1.370(4) . ?
C19 C20 1.426(4) . ?
C19 H19A 0.9500 . ?
C20 C21 1.515(4) . ?
C21 H21A 0.9800 . ?
C21 H21B 0.9800 . ?
C21 H21C 0.9800 . ?
C22 C23 1.405(4) . ?
C22 C27 1.410(4) . ?
C23 C24 1.403(4) . ?
C23 C28 1.518(5) . ?
C24 C25 1.375(5) . ?
C24 H24A 0.9500 . ?
C25 C26 1.392(5) . ?
C25 H25A 0.9500 . ?
C26 C27 1.399(4) . ?
C26 H26A 0.9500 . ?
C27 C31 1.522(4) . ?
C28 C29 1.525(5) . ?
C28 C30 1.546(5) . ?
C28 H28A 1.0000 . ?
C29 H29A 0.9800 . ?
C29 H29B 0.9800 . ?
C29 H29C 0.9800 . ?
C30 H30A 0.9800 . ?
C30 H30B 0.9800 . ?
C30 H30C 0.9800 . ?
C31 C32 1.522(4) . ?
C31 C33 1.541(4) . ?
C31 H31A 1.0000 . ?
C32 H32A 0.9800 . ?
C32 H32B 0.9800 . ?
C32 H32C 0.9800 . ?
C33 H33A 0.9800 . ?
C33 H33B 0.9800 . ?
C33 H33C 0.9800 . ?
C34 C35 1.383(4) . ?
C34 H34A 0.9500 . ?
C35 C36 1.382(5) . ?
C35 H35A 0.9500 . ?
C36 C37 1.393(5) . ?
C36 H36A 0.9500 . ?
C37 C38 1.383(5) . ?
C37 H37A 0.9500 . ?
C38 H38A 0.9500 . ?
C39 C39 1.501(7) 2_666 ?
C39 C40 1.525(5) . ?
C39 H39B 0.9900 . ?
C39 H39C 0.9900 . ?
C40 C41 1.526(6) . ?
C40 H40A 0.9900 . ?
C40 H40B 0.9900 . ?
C41 H41A 0.9800 . ?
C41 H41B 0.9800 . ?
C41 H41C 0.9800 . ?

loop_
_geom_torsion_atom_site_label_1
_geom_torsion_atom_site_label_2
_geom_torsion_atom_site_label_3
_geom_torsion_atom_site_label_4
_geom_torsion
_geom_torsion_site_symmetry_1
_geom_torsion_site_symmetry_2
_geom_torsion_site_symmetry_3
_geom_torsion_site_symmetry_4
_geom_torsion_publ_flag
N2 Ta1 N1 C1 124.6(8) . . . . ?
N4 Ta1 N1 C1 -56.9(8) . . . . ?
N3 Ta1 N1 C1 1.7(16) . . . . ?
Cl2 Ta1 N1 C1 -140.2(8) . . . . ?
Cl1 Ta1 N1 C1 24.3(8) . . . . ?
N1 Ta1 N2 C18 155.7(2) . . . . ?
N4 Ta1 N2 C18 -11.8(8) . . . . ?
N3 Ta1 N2 C18 -29.1(2) . . . . ?
Cl2 Ta1 N2 C18 53.9(2) . . . . ?
Cl1 Ta1 N2 C18 -112.3(2) . . . . ?
N1 Ta1 N2 C5 -16.3(2) . . . . ?
N4 Ta1 N2 C5 176.2(6) . . . . ?
N3 Ta1 N2 C5 159.0(2) . . . . ?
Cl2 Ta1 N2 C5 -118.1(2) . . . . ?
Cl1 Ta1 N2 C5 75.8(2) . . . . ?
N1 Ta1 N3 C20 155.4(9) . . . . ?
N2 Ta1 N3 C20 31.9(2) . . . . ?
N4 Ta1 N3 C20 -146.1(2) . . . . ?
Cl2 Ta1 N3 C20 -62.2(2) . . . . ?
Cl1 Ta1 N3 C20 132.7(2) . . . . ?
N1 Ta1 N3 C22 -31.3(10) . . . . ?
N2 Ta1 N3 C22 -154.8(2) . . . . ?
N4 Ta1 N3 C22 27.1(2) . . . . ?
Cl2 Ta1 N3 C22 111.1(2) . . . . ?
Cl1 Ta1 N3 C22 -54.1(2) . . . . ?
N1 Ta1 N4 C38 117.9(2) . . . . ?
N2 Ta1 N4 C38 -74.3(8) . . . . ?
N3 Ta1 N4 C38 -57.2(2) . . . . ?
Cl2 Ta1 N4 C38 -140.6(2) . . . . ?
Cl1 Ta1 N4 C38 27.2(2) . . . . ?
N1 Ta1 N4 C34 -50.0(2) . . . . ?
N2 Ta1 N4 C34 117.7(7) . . . . ?
N3 Ta1 N4 C34 134.8(2) . . . . ?
Cl2 Ta1 N4 C34 51.5(2) . . . . ?
Cl1 Ta1 N4 C34 -140.8(2) . . . . ?
Ta1 N1 C1 C3 128.6(7) . . . . ?
Ta1 N1 C1 C4 -110.4(8) . . . . ?
Ta1 N1 C1 C2 8.2(9) . . . . ?
C18 N2 C5 C10 94.9(3) . . . . ?
Ta1 N2 C5 C10 -92.3(3) . . . . ?
C18 N2 C5 C6 -82.8(3) . . . . ?
Ta1 N2 C5 C6 90.0(3) . . . . ?
C10 C5 C6 C7 3.9(4) . . . . ?
N2 C5 C6 C7 -178.4(3) . . . . ?
C10 C5 C6 C11 -173.2(3) . . . . ?
N2 C5 C6 C11 4.5(4) . . . . ?
C5 C6 C7 C8 -1.3(5) . . . . ?
C11 C6 C7 C8 175.9(3) . . . . ?
C6 C7 C8 C9 -2.0(5) . . . . ?
C7 C8 C9 C10 2.8(5) . . . . ?
C6 C5 C10 C9 -3.1(4) . . . . ?
N2 C5 C10 C9 179.1(3) . . . . ?
C6 C5 C10 C14 174.3(3) . . . . ?
N2 C5 C10 C14 -3.4(4) . . . . ?
C8 C9 C10 C5 -0.2(5) . . . . ?
C8 C9 C10 C14 -177.7(3) . . . . ?
C7 C6 C11 C12 73.9(4) . . . . ?
C5 C6 C11 C12 -109.0(3) . . . . ?
C7 C6 C11 C13 -48.7(4) . . . . ?
C5 C6 C11 C13 128.3(3) . . . . ?
C5 C10 C14 C15 136.0(3) . . . . ?
C9 C10 C14 C15 -46.6(4) . . . . ?
C5 C10 C14 C16 -99.3(4) . . . . ?
C9 C10 C14 C16 78.0(4) . . . . ?
C5 N2 C18 C19 -173.9(3) . . . . ?
Ta1 N2 C18 C19 13.9(4) . . . . ?
C5 N2 C18 C17 5.2(4) . . . . ?
Ta1 N2 C18 C17 -167.1(2) . . . . ?
N2 C18 C19 C20 17.0(5) . . . . ?
C17 C18 C19 C20 -162.1(3) . . . . ?
C22 N3 C20 C19 167.5(3) . . . . ?
Ta1 N3 C20 C19 -19.0(4) . . . . ?
C22 N3 C20 C21 -10.6(4) . . . . ?
Ta1 N3 C20 C21 162.9(2) . . . . ?
C18 C19 C20 N3 -11.6(5) . . . . ?
C18 C19 C20 C21 166.7(3) . . . . ?
C20 N3 C22 C23 86.6(3) . . . . ?
Ta1 N3 C22 C23 -86.8(3) . . . . ?
C20 N3 C22 C27 -96.3(3) . . . . ?
Ta1 N3 C22 C27 90.2(3) . . . . ?
C27 C22 C23 C24 -6.5(4) . . . . ?
N3 C22 C23 C24 170.4(3) . . . . ?
C27 C22 C23 C28 169.2(3) . . . . ?
N3 C22 C23 C28 -13.9(4) . . . . ?
C22 C23 C24 C25 1.9(5) . . . . ?
C28 C23 C24 C25 -173.9(3) . . . . ?
C23 C24 C25 C26 3.1(5) . . . . ?
C24 C25 C26 C27 -3.7(5) . . . . ?
C25 C26 C27 C22 -0.8(5) . . . . ?
C25 C26 C27 C31 173.8(3) . . . . ?
C23 C22 C27 C26 5.9(4) . . . . ?
N3 C22 C27 C26 -171.1(3) . . . . ?
C23 C22 C27 C31 -168.6(3) . . . . ?
N3 C22 C27 C31 14.4(4) . . . . ?
C24 C23 C28 C29 -59.8(4) . . . . ?
C22 C23 C28 C29 124.6(3) . . . . ?
C24 C23 C28 C30 62.5(4) . . . . ?
C22 C23 C28 C30 -113.1(3) . . . . ?
C26 C27 C31 C32 35.3(4) . . . . ?
C22 C27 C31 C32 -150.3(3) . . . . ?
C26 C27 C31 C33 -88.0(3) . . . . ?
C22 C27 C31 C33 86.3(4) . . . . ?
C38 N4 C34 C35 -1.1(4) . . . . ?
Ta1 N4 C34 C35 168.0(2) . . . . ?
N4 C34 C35 C36 0.7(5) . . . . ?
C34 C35 C36 C37 0.4(5) . . . . ?
C35 C36 C37 C38 -0.9(5) . . . . ?
C34 N4 C38 C37 0.5(4) . . . . ?
Ta1 N4 C38 C37 -167.5(2) . . . . ?
C36 C37 C38 N4 0.5(5) . . . . ?
C39 C39 C40 C41 -179.0(4) 2_666 . . . ?
